data_4060246
_journal_name_full Organometallics
_journal_paper_doi 10.1021/om034227p
_journal_year 2004
_chemical_formula_sum 'C36 H55 N O5 P3 Si V'
_chemical_formula_weight 753.75
_space_group_IT_number 14
_symmetry_cell_setting monoclinic
_symmetry_space_group_name_Hall '-P 2yn'
_symmetry_space_group_name_H-M 'P 1 21/n 1'
_atom_sites_solution_hydrogens geom
_atom_sites_solution_primary direct
_atom_sites_solution_secondary difmap
_cell_angle_alpha 90.00
_cell_angle_beta 91.682(3)
_cell_angle_gamma 90.00
_cell_formula_units_Z 4
_cell_length_a 9.4373(8)
_cell_length_b 17.0040(11)
_cell_length_c 27.820(3)
_cell_measurement_reflns_used 7092
_cell_measurement_temperature 173(2)
_cell_measurement_theta_max 25.07
_cell_measurement_theta_min 3.17
_cell_volume 4462.4(6)
_diffrn_ambient_temperature 173(1)
_diffrn_detector_area_resol_mean 11.76
_diffrn_measurement_device_type 'Rigaku/ADSC CCD'
_diffrn_measurement_method 'area detector'
_diffrn_radiation_monochromator graphite
_diffrn_radiation_source 'fine-focus sealed tube'
_diffrn_radiation_type MoK\a
_diffrn_radiation_wavelength 0.71069
_diffrn_reflns_av_R_equivalents 0.0000
_diffrn_reflns_av_sigmaI/netI 0.2372
_diffrn_reflns_limit_h_max 9
_diffrn_reflns_limit_h_min -11
_diffrn_reflns_limit_k_max 19
_diffrn_reflns_limit_k_min -19
_diffrn_reflns_limit_l_max 31
_diffrn_reflns_limit_l_min -32
_diffrn_reflns_number 7314
_diffrn_reflns_theta_max 25.07
_diffrn_reflns_theta_min 3.17
_diffrn_standards_decay_% ?
_diffrn_standards_interval_count ?
_diffrn_standards_interval_time ?
_diffrn_standards_number ?
_exptl_absorpt_coefficient_mu 0.392
_exptl_absorpt_correction_T_max 1.0000
_exptl_absorpt_correction_T_min 0.4210
_exptl_absorpt_correction_type multi-scan
_exptl_absorpt_process_details ?
_exptl_crystal_colour yellow
_exptl_crystal_density_diffrn 1.122
_exptl_crystal_density_meas ?
_exptl_crystal_density_method 'not measured'
_exptl_crystal_description needle
_exptl_crystal_F_000 1600
_exptl_crystal_size_max 0.20
_exptl_crystal_size_mid 0.20
_exptl_crystal_size_min 0.10
_refine_ls_extinction_coef ?
_refine_ls_extinction_method none
_refine_ls_goodness_of_fit_ref 0.950
_refine_ls_hydrogen_treatment mixed
_refine_ls_matrix_type full
_refine_ls_number_parameters 406
_refine_ls_number_reflns 7314
_refine_ls_number_restraints 0
_refine_ls_restrained_S_all 0.950
_refine_ls_R_factor_all 0.1653
_refine_ls_R_factor_gt 0.0804
_refine_ls_shift/su_max 0.557
_refine_ls_shift/su_mean 0.012
_refine_ls_structure_factor_coef Fsqd
_refine_ls_weighting_details 'calc w=1/[\s^2^(Fo^2^)+(0.0419P)^2^+0.0000P] where P=(Fo^2^+2Fc^2^)/3'
_refine_ls_weighting_scheme calc
_refine_ls_wR_factor_gt 0.1813
_refine_ls_wR_factor_ref 0.2045
_reflns_number_gt 3346
_reflns_number_total 7314
_reflns_threshold_expression >2sigma(I)
_cod_original_sg_symbol_H-M 'P 21/n'
_cod_database_code 4060246

loop_
_symmetry_equiv_pos_as_xyz
'x, y, z'
'-x+1/2, y+1/2, -z+1/2'
'-x, -y, -z'
'x-1/2, -y-1/2, z-1/2'

loop_
_atom_site_label
_atom_site_type_symbol
_atom_site_fract_x
_atom_site_fract_y
_atom_site_fract_z
_atom_site_U_iso_or_equiv
_atom_site_adp_type
_atom_site_occupancy
_atom_site_symmetry_multiplicity
_atom_site_calc_flag
_atom_site_refinement_flags
_atom_site_disorder_assembly
_atom_site_disorder_group
V1 V 0.21492(12) 0.01886(7) 0.22448(5) 0.0190(3) Uani 1 1 d . . .
P1 P 0.36309(19) -0.10485(10) 0.20468(8) 0.0222(5) Uani 1 1 d . . .
P2 P 0.13951(19) -0.06167(11) 0.29492(8) 0.0240(5) Uani 1 1 d . . .
P3 P 0.4234(2) 0.05492(11) 0.27858(8) 0.0255(5) Uani 1 1 d . . .
Si1 Si 0.4519(2) -0.11873(11) 0.31332(8) 0.0234(5) Uani 1 1 d . . .
O1 O 0.0648(6) 0.1503(3) 0.2675(2) 0.0472(17) Uani 1 1 d . . .
O2 O 0.0600(5) -0.0318(3) 0.1892(2) 0.0277(13) Uani 1 1 d . . .
O3 O -0.1589(5) -0.0074(3) 0.2148(2) 0.0400(15) Uani 1 1 d . . .
O4 O 0.3152(4) 0.0642(3) 0.16992(18) 0.0225(11) Uani 1 1 d . . .
O5 O 0.3233(5) 0.1953(3) 0.1749(2) 0.0298(13) Uani 1 1 d . . .
N1 N 0.1259(6) 0.0981(3) 0.2459(3) 0.0269(15) Uani 1 1 d . . .
C1 C 0.4225(7) -0.1689(4) 0.2537(3) 0.0271(18) Uani 1 1 d . . .
H1A H 0.5122 -0.1943 0.2447 0.032 Uiso 1 1 calc R . .
H1B H 0.3511 -0.2110 0.2576 0.032 Uiso 1 1 calc R . .
C2 C 0.2730(8) -0.1001(4) 0.3382(3) 0.031(2) Uani 1 1 d . . .
H2A H 0.2372 -0.1499 0.3517 0.037 Uiso 1 1 calc R . .
H2B H 0.2838 -0.0622 0.3651 0.037 Uiso 1 1 calc R . .
C3 C 0.5394(7) -0.0201(4) 0.3033(3) 0.0276(18) Uani 1 1 d . . .
H3A H 0.5801 -0.0012 0.3344 0.033 Uiso 1 1 calc R . .
H3B H 0.6189 -0.0277 0.2813 0.033 Uiso 1 1 calc R . .
C4 C 0.5268(8) -0.0825(5) 0.1756(3) 0.0319(19) Uani 1 1 d . . .
H4A H 0.5754 -0.1316 0.1678 0.048 Uiso 1 1 calc R . .
H4B H 0.5876 -0.0510 0.1973 0.048 Uiso 1 1 calc R . .
H4C H 0.5062 -0.0529 0.1460 0.048 Uiso 1 1 calc R . .
C5 C 0.2827(8) -0.1728(5) 0.1612(3) 0.036(2) Uani 1 1 d . . .
H5A H 0.2712 -0.1466 0.1300 0.054 Uiso 1 1 calc R . .
H5B H 0.1898 -0.1895 0.1723 0.054 Uiso 1 1 calc R . .
H5C H 0.3440 -0.2190 0.1580 0.054 Uiso 1 1 calc R . .
C6 C 0.0091(8) -0.0118(5) 0.3311(4) 0.047(2) Uani 1 1 d . . .
H6A H -0.0783 -0.0039 0.3119 0.070 Uiso 1 1 calc R . .
H6B H 0.0467 0.0393 0.3416 0.070 Uiso 1 1 calc R . .
H6C H -0.0111 -0.0439 0.3593 0.070 Uiso 1 1 calc R . .
C7 C 0.0451(8) -0.1488(4) 0.2753(3) 0.034(2) Uani 1 1 d . . .
H7A H 0.0128 -0.1778 0.3034 0.051 Uiso 1 1 calc R . .
H7B H 0.1083 -0.1824 0.2569 0.051 Uiso 1 1 calc R . .
H7C H -0.0369 -0.1337 0.2549 0.051 Uiso 1 1 calc R . .
C8 C 0.5451(8) 0.1213(5) 0.2506(3) 0.040(2) Uani 1 1 d . . .
H8A H 0.6216 0.1350 0.2736 0.060 Uiso 1 1 calc R . .
H8B H 0.4946 0.1691 0.2404 0.060 Uiso 1 1 calc R . .
H8C H 0.5851 0.0958 0.2224 0.060 Uiso 1 1 calc R . .
C9 C 0.3717(10) 0.1077(5) 0.3320(3) 0.046(2) Uani 1 1 d . . .
H9A H 0.4549 0.1337 0.3467 0.069 Uiso 1 1 calc R . .
H9B H 0.3323 0.0706 0.3550 0.069 Uiso 1 1 calc R . .
H9C H 0.3001 0.1472 0.3231 0.069 Uiso 1 1 calc R . .
C10 C 0.5667(8) -0.1800(4) 0.3563(3) 0.0309(19) Uani 1 1 d . . .
C11 C 0.7117(9) -0.1907(7) 0.3365(5) 0.076(4) Uani 1 1 d . . .
H11A H 0.7696 -0.2229 0.3587 0.113 Uiso 1 1 calc R . .
H11B H 0.7565 -0.1392 0.3327 0.113 Uiso 1 1 calc R . .
H11C H 0.7035 -0.2170 0.3052 0.113 Uiso 1 1 calc R . .
C12 C 0.5012(9) -0.2617(5) 0.3622(4) 0.051(3) Uani 1 1 d . . .
H12A H 0.5581 -0.2919 0.3857 0.077 Uiso 1 1 calc R . .
H12B H 0.4994 -0.2890 0.3312 0.077 Uiso 1 1 calc R . .
H12C H 0.4043 -0.2563 0.3735 0.077 Uiso 1 1 calc R . .
C13 C 0.5818(14) -0.1413(7) 0.4049(4) 0.083(4) Uani 1 1 d . . .
H13A H 0.4878 -0.1343 0.4183 0.124 Uiso 1 1 calc R . .
H13B H 0.6275 -0.0899 0.4015 0.124 Uiso 1 1 calc R . .
H13C H 0.6399 -0.1746 0.4265 0.124 Uiso 1 1 calc R . .
C14 C -0.0715(7) -0.0056(4) 0.1829(3) 0.0274(18) Uani 1 1 d . . .
C15 C -0.1040(7) 0.0279(4) 0.1349(3) 0.0256(18) Uani 1 1 d . . .
C16 C -0.0029(8) 0.0269(5) 0.0995(3) 0.0330(19) Uani 1 1 d . . .
H16 H 0.0864 0.0026 0.1058 0.040 Uiso 1 1 calc . . .
C17 C -0.0326(8) 0.0613(5) 0.0551(3) 0.039(2) Uani 1 1 d . . .
H17 H 0.0385 0.0616 0.0317 0.047 Uiso 1 1 calc . . .
C18 C -0.1646(8) 0.0958(5) 0.0439(3) 0.033(2) Uani 1 1 d . . .
C19 C -0.2631(7) 0.0954(5) 0.0793(3) 0.033(2) Uani 1 1 d . . .
H19 H -0.3532 0.1186 0.0727 0.039 Uiso 1 1 calc . . .
C20 C -0.2359(7) 0.0621(5) 0.1244(3) 0.0312(19) Uani 1 1 d . . .
H20 H -0.3069 0.0627 0.1480 0.037 Uiso 1 1 calc . . .
C21 C -0.1922(9) 0.1345(5) -0.0034(3) 0.048(3) Uani 1 1 d . . .
H21A H -0.2910 0.1256 -0.0138 0.073 Uiso 1 1 calc R . .
H21B H -0.1290 0.1123 -0.0272 0.073 Uiso 1 1 calc R . .
H21C H -0.1749 0.1911 -0.0003 0.073 Uiso 1 1 calc R . .
C22 C 0.3277(7) 0.1344(4) 0.1520(3) 0.0263(19) Uani 1 1 d . . .
C23 C 0.3513(7) 0.1338(4) 0.0991(3) 0.0214(17) Uani 1 1 d . . .
C24 C 0.3501(7) 0.0657(4) 0.0720(3) 0.0264(18) Uani 1 1 d . . .
H24 H 0.3359 0.0167 0.0875 0.032 Uiso 1 1 calc . . .
C25 C 0.3688(7) 0.0669(5) 0.0238(3) 0.0320(19) Uani 1 1 d . . .
H25 H 0.3704 0.0184 0.0068 0.038 Uiso 1 1 calc . . .
C26 C 0.3856(8) 0.1360(5) -0.0015(3) 0.036(2) Uani 1 1 d . . .
C27 C 0.3864(10) 0.2044(5) 0.0260(4) 0.051(3) Uani 1 1 d . . .
H27 H 0.3984 0.2533 0.0101 0.061 Uiso 1 1 calc . . .
C28 C 0.3707(9) 0.2045(4) 0.0753(3) 0.036(2) Uani 1 1 d . . .
H28 H 0.3731 0.2526 0.0927 0.043 Uiso 1 1 calc . . .
C29 C 0.4053(11) 0.1378(6) -0.0550(4) 0.062(3) Uani 1 1 d . . .
H29A H 0.4149 0.1925 -0.0657 0.093 Uiso 1 1 calc R . .
H29B H 0.3228 0.1138 -0.0715 0.093 Uiso 1 1 calc R . .
H29C H 0.4909 0.1084 -0.0628 0.093 Uiso 1 1 calc R . .
C30 C -0.154(2) -0.3142(13) 0.0762(4) 0.053(4) Uiso 0.65 1 d PG A 1
C31 C -0.2599(18) -0.3490(6) 0.1026(9) 0.057(5) Uiso 0.65 1 d PG A 1
H31 H -0.3061 -0.3951 0.0908 0.068 Uiso 0.65 1 calc P B 1
C32 C -0.2982(11) -0.3164(13) 0.1461(7) 0.052(4) Uiso 0.65 1 d PG A 1
H32 H -0.3707 -0.3401 0.1641 0.062 Uiso 0.65 1 calc P C 1
C33 C -0.231(2) -0.2490(13) 0.1633(3) 0.048(4) Uiso 0.65 1 d PG A 1
H33 H -0.2568 -0.2266 0.1930 0.058 Uiso 0.65 1 calc P D 1
C34 C -0.1246(19) -0.2142(5) 0.1369(8) 0.046(4) Uiso 0.65 1 d PG A 1
H34 H -0.0783 -0.1681 0.1486 0.055 Uiso 0.65 1 calc P E 1
C35 C -0.0862(10) -0.2468(12) 0.0934(7) 0.045(4) Uiso 0.65 1 d PG A 1
H35 H -0.0137 -0.2230 0.0753 0.053 Uiso 0.65 1 calc P F 1
C36 C -0.109(3) -0.3566(17) 0.0281(10) 0.132(9) Uiso 0.65 1 d P A 1
H36A H -0.0079 -0.3703 0.0305 0.197 Uiso 0.65 1 calc PR A 1
H36B H -0.1253 -0.3210 0.0008 0.197 Uiso 0.65 1 calc PR A 1
H36C H -0.1650 -0.4045 0.0233 0.197 Uiso 0.65 1 calc PR A 1
C37 C -0.107(4) -0.280(3) 0.0752(9) 0.064(9) Uiso 0.35 1 d PG G 2
C38 C -0.092(2) -0.2220(16) 0.1101(17) 0.052(8) Uiso 0.35 1 d PG G 2
H38 H -0.0263 -0.1806 0.1062 0.063 Uiso 0.35 1 calc P H 2
C39 C -0.175(4) -0.2245(15) 0.1506(11) 0.035(6) Uiso 0.35 1 d PG G 2
H39 H -0.1652 -0.1847 0.1745 0.042 Uiso 0.35 1 calc P I 2
C40 C -0.272(3) -0.285(3) 0.1563(9) 0.053(8) Uiso 0.35 1 d PG G 2
H40 H -0.3281 -0.2869 0.1840 0.064 Uiso 0.35 1 calc P J 2
C41 C -0.286(3) -0.3434(15) 0.1214(18) 0.048(8) Uiso 0.35 1 d PG G 2
H41 H -0.3521 -0.3849 0.1253 0.057 Uiso 0.35 1 calc P K 2
C42 C -0.203(5) -0.3409(18) 0.0809(12) 0.076(10) Uiso 0.35 1 d PG G 2
H42 H -0.2132 -0.3807 0.0570 0.091 Uiso 0.35 1 calc P L 2
C43 C -0.059(6) -0.283(4) 0.027(2) 0.17(2) Uiso 0.35 1 d P G 2
H43A H -0.0089 -0.2343 0.0192 0.255 Uiso 0.35 1 calc PR G 2
H43B H -0.1414 -0.2887 0.0044 0.255 Uiso 0.35 1 calc PR G 2
H43C H 0.0044 -0.3279 0.0228 0.255 Uiso 0.35 1 calc PR G 2

loop_
_atom_site_aniso_label
_atom_site_aniso_U_11
_atom_site_aniso_U_22
_atom_site_aniso_U_33
_atom_site_aniso_U_23
_atom_site_aniso_U_13
_atom_site_aniso_U_12
V1 0.0189(6) 0.0141(6) 0.0238(8) 0.0018(6) -0.0023(5) -0.0019(5)
P1 0.0208(10) 0.0169(10) 0.0288(13) -0.0023(9) -0.0035(8) 0.0005(8)
P2 0.0214(10) 0.0194(10) 0.0313(13) 0.0073(10) 0.0015(8) 0.0008(8)
P3 0.0308(11) 0.0147(10) 0.0304(13) -0.0019(9) -0.0080(9) -0.0058(8)
Si1 0.0233(10) 0.0172(11) 0.0294(14) 0.0080(10) -0.0039(9) -0.0013(8)
O1 0.064(4) 0.022(3) 0.056(5) 0.005(3) 0.025(3) 0.021(3)
O2 0.024(3) 0.020(3) 0.038(4) 0.001(2) -0.006(2) 0.002(2)
O3 0.023(3) 0.053(4) 0.044(4) 0.015(3) 0.003(3) -0.001(2)
O4 0.025(3) 0.018(3) 0.025(3) 0.005(2) 0.001(2) -0.001(2)
O5 0.044(3) 0.011(3) 0.034(4) -0.003(3) 0.001(3) 0.003(2)
N1 0.030(3) 0.014(3) 0.037(4) 0.004(3) 0.006(3) 0.003(3)
C1 0.025(4) 0.016(4) 0.039(5) 0.005(4) 0.001(3) 0.007(3)
C2 0.036(4) 0.023(4) 0.034(5) 0.009(4) -0.012(4) -0.002(3)
C3 0.023(4) 0.027(4) 0.033(5) 0.000(4) -0.008(3) -0.002(3)
C4 0.033(4) 0.038(5) 0.025(5) 0.000(4) -0.001(4) 0.000(3)
C5 0.039(5) 0.031(5) 0.038(6) 0.000(4) -0.011(4) -0.004(4)
C6 0.038(5) 0.047(6) 0.055(7) 0.013(5) 0.014(4) 0.012(4)
C7 0.025(4) 0.022(4) 0.056(6) 0.008(4) -0.003(4) -0.004(3)
C8 0.037(5) 0.032(5) 0.049(6) 0.010(4) -0.024(4) -0.021(4)
C9 0.071(6) 0.031(5) 0.034(6) -0.015(4) -0.018(5) -0.001(4)
C10 0.026(4) 0.029(5) 0.038(6) 0.006(4) -0.003(3) -0.001(3)
C11 0.026(5) 0.096(9) 0.105(11) 0.071(8) 0.001(5) 0.011(5)
C12 0.041(5) 0.034(5) 0.078(8) 0.026(5) -0.015(5) -0.007(4)
C13 0.117(10) 0.078(9) 0.050(8) 0.012(6) -0.046(7) 0.010(7)
C14 0.019(4) 0.027(5) 0.036(5) 0.000(4) -0.003(3) -0.005(3)
C15 0.017(4) 0.025(4) 0.034(5) 0.002(4) -0.008(3) -0.005(3)
C16 0.026(4) 0.045(5) 0.027(5) -0.006(4) -0.008(3) 0.004(4)
C17 0.033(5) 0.050(6) 0.034(6) -0.013(5) -0.002(4) 0.000(4)
C18 0.031(4) 0.034(5) 0.032(5) -0.001(4) -0.011(4) -0.007(3)
C19 0.020(4) 0.041(5) 0.037(6) 0.003(4) -0.006(4) -0.005(3)
C20 0.020(4) 0.037(5) 0.036(5) 0.006(4) -0.007(3) -0.008(3)
C21 0.051(6) 0.052(6) 0.041(6) 0.018(5) -0.011(5) -0.005(4)
C22 0.022(4) 0.020(4) 0.037(5) 0.011(4) -0.005(3) 0.002(3)
C23 0.020(4) 0.024(4) 0.020(4) 0.008(3) -0.008(3) 0.001(3)
C24 0.012(3) 0.029(4) 0.038(5) -0.002(4) -0.008(3) 0.002(3)
C25 0.024(4) 0.047(5) 0.024(5) -0.006(4) -0.001(3) 0.009(4)
C26 0.030(4) 0.048(5) 0.031(5) 0.003(5) -0.001(4) 0.020(4)
C27 0.065(6) 0.047(6) 0.041(7) 0.016(5) 0.016(5) 0.026(5)
C28 0.053(5) 0.022(4) 0.034(6) 0.010(4) 0.014(4) 0.009(4)
C29 0.076(7) 0.083(8) 0.028(6) 0.005(5) 0.006(5) 0.039(6)
